data_1549080
loop_
_publ_author_name
'Mu, Yingxiao'
'Yang, Zhiyong'
'Chen, Junru'
'Yang, Zhan'
'Li, Wenlang'
'Tan, Xianbao'
'Mao, Zhu'
'Yu, Tao'
'Zhao, Juan'
'Zheng, Shizhao'
'Liu, Siwei'
'Zhang, Yi'
'Chi, Zhenguo'
'Xu, Jiarui'
'Aldred, Matthew P.'

_publ_section_title
;
 Mechano-induced persistent room-temperature phosphorescence from purely
 organic molecules.
;
_journal_issue 15
_journal_name_full 'Chemical science'
_journal_page_first 3782
_journal_page_last 3787
_journal_paper_doi 10.1039/c8sc00429c
_journal_volume 9
_journal_year 2018
_chemical_formula_moiety 'C25 H15 N O2'
_chemical_formula_sum 'C25 H15 N O2'
_chemical_formula_weight 361.38
_chemical_name_systematic CX11
_space_group_crystal_system monoclinic
_space_group_IT_number 14
_space_group_name_Hall '-P 2yn'
_space_group_name_H-M_alt 'P 1 21/n 1'
_symmetry_space_group_name_Hall '-P 2yn'
_symmetry_space_group_name_H-M 'P 1 21/n 1'
_atom_sites_solution_hydrogens geom
_atom_sites_solution_primary dual
_audit_creation_date 2017-10-20
_audit_creation_method
;
Olex2 1.2
(compiled 2016.11.30 svn.r3356 for OlexSys, GUI svn.r5324)
;
_audit_update_record
;
2017-10-20 deposited with the CCDC.
2018-03-19 downloaded from the CCDC.
;
_cell_angle_alpha 90
_cell_angle_beta 114.831(7)
_cell_angle_gamma 90
_cell_formula_units_Z 4
_cell_length_a 15.4892(8)
_cell_length_b 7.8471(4)
_cell_length_c 15.5804(9)
_cell_measurement_reflns_used 1454
_cell_measurement_temperature 153(7)
_cell_measurement_theta_max 61.1650
_cell_measurement_theta_min 5.2640
_cell_volume 1718.65(19)
_computing_cell_refinement
;
CrysAlisPro, Agilent Technologies,
Version 1.171.36.28 (release 01-02-2013 CrysAlis171 .NET)
(compiled Feb  1 2013,16:14:44)
;
_computing_data_collection
;
CrysAlisPro, Agilent Technologies,
Version 1.171.36.28 (release 01-02-2013 CrysAlis171 .NET)
(compiled Feb  1 2013,16:14:44)
;
_computing_data_reduction
;
CrysAlisPro, Agilent Technologies,
Version 1.171.36.28 (release 01-02-2013 CrysAlis171 .NET)
(compiled Feb  1 2013,16:14:44)
;
_computing_molecular_graphics 'Olex2 (Dolomanov et al., 2009)'
_computing_publication_material 'Olex2 (Dolomanov et al., 2009)'
_computing_structure_refinement 'ShelXL (Sheldrick, 2015)'
_computing_structure_solution 'ShelXT (Sheldrick, 2015)'
_diffrn_ambient_temperature 153(7)
_diffrn_detector_area_resol_mean 16.0855
_diffrn_measured_fraction_theta_full 0.9663
_diffrn_measured_fraction_theta_max 0.949
_diffrn_measurement_details
;
#__ type_ start__ end____ width___ exp.time_
  1 omega   -5.00  101.00   1.0000   26.0000
omega____ theta____ kappa____ phi______ frames
    -       34.3979   19.0000  -90.0000 106

#__ type_ start__ end____ width___ exp.time_
  2 omega   21.00  103.00   1.0000   26.0000
omega____ theta____ kappa____ phi______ frames
    -       34.3979   57.0000  -30.0000 82

#__ type_ start__ end____ width___ exp.time_
  3 omega   17.00   83.00   1.0000  104.0000
omega____ theta____ kappa____ phi______ frames
    -       88.6885  -94.0000 -150.0000 66

#__ type_ start__ end____ width___ exp.time_
  4 omega   21.00   66.00   1.0000  104.0000
omega____ theta____ kappa____ phi______ frames
    -       88.6885  -30.0000  -90.0000 45

#__ type_ start__ end____ width___ exp.time_
  5 omega   20.00   59.00   1.0000  104.0000
omega____ theta____ kappa____ phi______ frames
    -       88.6885  -30.0000  -30.0000 39

#__ type_ start__ end____ width___ exp.time_
  6 omega   65.00  159.00   1.0000  104.0000
omega____ theta____ kappa____ phi______ frames
    -       88.6885   45.0000  150.0000 94

#__ type_ start__ end____ width___ exp.time_
  7 omega   57.00   83.00   1.0000  104.0000
omega____ theta____ kappa____ phi______ frames
    -       88.6885  -94.0000   30.0000 26

#__ type_ start__ end____ width___ exp.time_
  8 omega   69.00  158.00   1.0000  104.0000
omega____ theta____ kappa____ phi______ frames
    -       88.6885   45.0000   90.0000 89
;
_diffrn_measurement_device_type 'Xcalibur, Sapphire3, Gemini ultra'
_diffrn_measurement_method '\w scans'
_diffrn_orient_matrix_UB_11 0.0715452000
_diffrn_orient_matrix_UB_12 -0.1038834000
_diffrn_orient_matrix_UB_13 0.0835761000
_diffrn_orient_matrix_UB_21 0.0745923000
_diffrn_orient_matrix_UB_22 0.0185737000
_diffrn_orient_matrix_UB_23 -0.0407777000
_diffrn_orient_matrix_UB_31 0.0364365000
_diffrn_orient_matrix_UB_32 0.1654686000
_diffrn_orient_matrix_UB_33 0.0567675000
_diffrn_radiation_monochromator mirror
_diffrn_radiation_type CuK\a
_diffrn_radiation_wavelength 1.54184
_diffrn_reflns_av_R_equivalents 0.0249
_diffrn_reflns_av_unetI/netI 0.0362
_diffrn_reflns_Laue_measured_fraction_full 0.949
_diffrn_reflns_Laue_measured_fraction_max 0.949
_diffrn_reflns_limit_h_max 15
_diffrn_reflns_limit_h_min -17
_diffrn_reflns_limit_k_max 8
_diffrn_reflns_limit_k_min -7
_diffrn_reflns_limit_l_max 17
_diffrn_reflns_limit_l_min -11
_diffrn_reflns_number 4112
_diffrn_reflns_point_group_measured_fraction_full 0.949
_diffrn_reflns_point_group_measured_fraction_max 0.949
_diffrn_reflns_theta_full 62.677
_diffrn_reflns_theta_max 62.677
_diffrn_reflns_theta_min 3.376
_diffrn_source 'Enhance Ultra (Cu) X-ray Source'
_exptl_absorpt_coefficient_mu 0.707
_exptl_absorpt_correction_T_max 1.00000
_exptl_absorpt_correction_T_min 0.95994
_exptl_absorpt_correction_type multi-scan
_exptl_absorpt_process_details
;
CrysAlisPro, Agilent Technologies,
Version 1.171.36.28 (release 01-02-2013 CrysAlis171 .NET)
(compiled Feb  1 2013,16:14:44)
Empirical absorption correction using spherical harmonics,
 implemented in SCALE3 ABSPACK scaling algorithm.
;
_exptl_crystal_colour colorless
_exptl_crystal_density_diffrn 1.397
_exptl_crystal_description block
_exptl_crystal_F_000 752
_exptl_crystal_recrystallization_method 'Re-crystallisation from solvent'
_refine_diff_density_max 0.128
_refine_diff_density_min -0.188
_refine_diff_density_rms 0.038
_refine_ls_extinction_method none
_refine_ls_goodness_of_fit_ref 1.107
_refine_ls_hydrogen_treatment constr
_refine_ls_matrix_type full
_refine_ls_number_parameters 253
_refine_ls_number_reflns 2531
_refine_ls_number_restraints 0
_refine_ls_restrained_S_all 1.107
_refine_ls_R_factor_all 0.0454
_refine_ls_R_factor_gt 0.0361
_refine_ls_shift/su_max 0.000
_refine_ls_shift/su_mean 0.000
_refine_ls_structure_factor_coef Fsqd
_refine_ls_weighting_details 'w=1/[\s^2^(Fo^2^)+(0.0427P)^2^+0.0609P] where P=(Fo^2^+2Fc^2^)/3'
_refine_ls_weighting_scheme calc
_refine_ls_wR_factor_gt 0.0896
_refine_ls_wR_factor_ref 0.0959
_reflns_Friedel_coverage 0.000
_reflns_number_gt 2129
_reflns_number_total 2531
_reflns_threshold_expression 'I > 2\s(I)'
_cod_data_source_file c8sc00429c5.cif
_cod_data_source_block CX11
_cod_depositor_comments 'Adding full bibliography for 1549080.cif.'
_cod_original_cell_volume 1718.65(18)
_cod_database_code 1549080
_shelx_shelxl_version_number 2014/7
_shelx_space_group_comment
;
The symmetry employed for this shelxl refinement is uniquely defined
by the following loop, which should always be used as a source of
symmetry information in preference to the above space-group names.
They are only intended as comments.
;
_reflns_odcompleteness_completeness 96.63
_reflns_odcompleteness_iscentric 1
_reflns_odcompleteness_theta 58.86
_olex2_refinement_description
;
1. Fixed Uiso
 At 1.2 times of:
  All C(H) groups
2.a Aromatic/amide H refined with riding coordinates:
 C11(H11), C9(H9), C24(H24), C15(H15), C12(H12), C2(H2), C5(H5), C18(H18),
 C21(H21), C23(H23), C22(H22), C17(H17), C16(H16), C4(H4), C3(H3)
;
_olex2_submission_special_instructions 'No special instructions were received'

loop_
_space_group_symop_operation_xyz
'x, y, z'
'-x+1/2, y+1/2, -z+1/2'
'-x, -y, -z'
'x-1/2, -y-1/2, z-1/2'

loop_
_atom_site_label
_atom_site_type_symbol
_atom_site_fract_x
_atom_site_fract_y
_atom_site_fract_z
_atom_site_U_iso_or_equiv
_atom_site_adp_type
_atom_site_occupancy
_atom_site_site_symmetry_order
_atom_site_calc_flag
_atom_site_refinement_flags_posn
O1 O 0.88627(8) 0.52723(17) 0.54995(8) 0.0350(3) Uani 1 1 d .
O2 O 0.62858(8) 0.75604(17) 0.48849(8) 0.0391(3) Uani 1 1 d .
N1 N 0.76058(9) 0.56525(18) 0.83564(9) 0.0282(3) Uani 1 1 d .
C14 C 0.81051(12) 0.6456(2) 0.92294(11) 0.0281(4) Uani 1 1 d .
C10 C 0.79071(12) 0.5528(2) 0.76100(11) 0.0278(4) Uani 1 1 d .
C11 C 0.87739(12) 0.4755(2) 0.77689(11) 0.0305(4) Uani 1 1 d .
H11 H 0.9151 0.4302 0.8360 0.037 Uiso 1 1 calc R
C6 C 0.75560(12) 0.7034(2) 0.44478(11) 0.0294(4) Uani 1 1 d .
C25 C 0.67079(11) 0.5202(2) 0.82877(11) 0.0276(4) Uani 1 1 d .
C8 C 0.76403(11) 0.6118(2) 0.59988(11) 0.0276(4) Uani 1 1 d .
C20 C 0.66337(12) 0.5672(2) 0.91229(11) 0.0299(4) Uani 1 1 d .
C9 C 0.73450(11) 0.6182(2) 0.67305(11) 0.0274(4) Uani 1 1 d .
H9 H 0.6762 0.6671 0.6623 0.033 Uiso 1 1 calc R
C13 C 0.85061(12) 0.5360(2) 0.61735(11) 0.0289(4) Uani 1 1 d .
C24 C 0.59755(12) 0.4366(2) 0.75567(12) 0.0324(4) Uani 1 1 d .
H24 H 0.6026 0.4079 0.7001 0.039 Uiso 1 1 calc R
C1 C 0.84092(12) 0.6167(2) 0.46717(11) 0.0315(4) Uani 1 1 d .
C15 C 0.90100(12) 0.7163(2) 0.96005(11) 0.0335(4) Uani 1 1 d .
H15 H 0.9397 0.7103 0.9279 0.040 Uiso 1 1 calc R
C12 C 0.90712(12) 0.4662(2) 0.70509(11) 0.0322(4) Uani 1 1 d .
H12 H 0.9644 0.4137 0.7153 0.039 Uiso 1 1 calc R
C7 C 0.70770(11) 0.6949(2) 0.50866(11) 0.0285(4) Uani 1 1 d .
C19 C 0.75213(12) 0.6493(2) 0.97185(11) 0.0298(4) Uani 1 1 d .
C2 C 0.88604(13) 0.6184(3) 0.40664(12) 0.0400(5) Uani 1 1 d .
H2 H 0.9421 0.5577 0.4216 0.048 Uiso 1 1 calc R
C5 C 0.71790(13) 0.7982(2) 0.36100(11) 0.0347(4) Uani 1 1 d .
H5 H 0.6617 0.8588 0.3453 0.042 Uiso 1 1 calc R
C18 C 0.78529(14) 0.7278(2) 1.06013(12) 0.0369(4) Uani 1 1 d .
H18 H 0.7480 0.7301 1.0939 0.044 Uiso 1 1 calc R
C21 C 0.58049(13) 0.5274(3) 0.92302(13) 0.0382(4) Uani 1 1 d .
H21 H 0.5742 0.5579 0.9778 0.046 Uiso 1 1 calc R
C23 C 0.51675(12) 0.3976(2) 0.76867(13) 0.0390(4) Uani 1 1 d .
H23 H 0.4670 0.3403 0.7212 0.047 Uiso 1 1 calc R
C22 C 0.50843(13) 0.4424(3) 0.85151(14) 0.0430(5) Uani 1 1 d .
H22 H 0.4534 0.4144 0.8584 0.052 Uiso 1 1 calc R
C17 C 0.87400(14) 0.8018(2) 1.09660(12) 0.0411(5) Uani 1 1 d .
H17 H 0.8963 0.8562 1.1550 0.049 Uiso 1 1 calc R
C16 C 0.93106(13) 0.7962(2) 1.04701(12) 0.0387(5) Uani 1 1 d .
H16 H 0.9907 0.8474 1.0731 0.046 Uiso 1 1 calc R
C4 C 0.76324(14) 0.8027(3) 0.30154(12) 0.0420(5) Uani 1 1 d .
H4 H 0.7381 0.8669 0.2463 0.050 Uiso 1 1 calc R
C3 C 0.84665(14) 0.7108(3) 0.32457(13) 0.0445(5) Uani 1 1 d .
H3 H 0.8763 0.7121 0.2836 0.053 Uiso 1 1 calc R

loop_
_atom_site_aniso_label
_atom_site_aniso_U_11
_atom_site_aniso_U_22
_atom_site_aniso_U_33
_atom_site_aniso_U_23
_atom_site_aniso_U_13
_atom_site_aniso_U_12
O1 0.0320(6) 0.0458(7) 0.0316(6) 0.0042(5) 0.0176(5) 0.0073(6)
O2 0.0309(7) 0.0474(8) 0.0384(7) 0.0052(6) 0.0140(5) 0.0074(6)
N1 0.0253(7) 0.0337(8) 0.0275(7) -0.0026(6) 0.0129(6) -0.0019(6)
C14 0.0320(9) 0.0275(9) 0.0242(8) 0.0029(7) 0.0111(7) 0.0006(8)
C10 0.0288(9) 0.0286(9) 0.0281(8) -0.0016(7) 0.0141(7) -0.0021(8)
C11 0.0294(9) 0.0309(9) 0.0300(8) 0.0037(7) 0.0112(7) 0.0023(8)
C6 0.0283(9) 0.0303(9) 0.0281(8) -0.0047(7) 0.0103(7) -0.0060(8)
C25 0.0270(9) 0.0255(9) 0.0305(8) 0.0044(7) 0.0122(7) 0.0027(7)
C8 0.0264(8) 0.0266(9) 0.0298(8) -0.0027(7) 0.0119(7) -0.0020(7)
C20 0.0297(9) 0.0293(9) 0.0327(9) 0.0056(7) 0.0149(7) 0.0041(7)
C9 0.0239(8) 0.0284(9) 0.0316(9) -0.0025(7) 0.0133(7) -0.0007(7)
C13 0.0281(9) 0.0319(9) 0.0299(8) -0.0021(7) 0.0153(7) -0.0016(8)
C24 0.0305(9) 0.0301(9) 0.0329(9) 0.0014(7) 0.0097(7) 0.0013(8)
C1 0.0317(9) 0.0353(10) 0.0274(8) -0.0008(7) 0.0122(7) -0.0027(8)
C15 0.0317(9) 0.0357(10) 0.0305(9) 0.0051(8) 0.0106(7) -0.0001(8)
C12 0.0269(9) 0.0340(10) 0.0364(9) 0.0033(8) 0.0140(7) 0.0062(8)
C7 0.0261(9) 0.0282(9) 0.0297(8) -0.0033(7) 0.0101(7) -0.0027(8)
C19 0.0340(9) 0.0282(9) 0.0279(8) 0.0039(7) 0.0138(7) 0.0029(8)
C2 0.0345(10) 0.0525(12) 0.0368(10) 0.0008(9) 0.0188(8) 0.0022(9)
C5 0.0347(9) 0.0337(10) 0.0311(9) 0.0003(8) 0.0091(7) -0.0026(8)
C18 0.0481(11) 0.0368(10) 0.0282(9) 0.0022(8) 0.0185(8) 0.0028(9)
C21 0.0388(10) 0.0430(11) 0.0399(10) 0.0063(9) 0.0233(8) 0.0047(9)
C23 0.0277(9) 0.0366(10) 0.0453(10) 0.0040(8) 0.0079(8) -0.0015(8)
C22 0.0299(9) 0.0490(12) 0.0539(11) 0.0096(10) 0.0215(9) 0.0012(9)
C17 0.0527(12) 0.0364(11) 0.0273(9) -0.0019(8) 0.0101(8) -0.0031(9)
C16 0.0369(10) 0.0374(10) 0.0320(9) 0.0035(8) 0.0049(8) -0.0055(9)
C4 0.0485(11) 0.0462(12) 0.0314(9) 0.0052(8) 0.0167(8) -0.0044(10)
C3 0.0440(11) 0.0593(13) 0.0368(10) 0.0020(9) 0.0234(9) -0.0019(10)

loop_
_atom_type_symbol
_atom_type_description
_atom_type_scat_dispersion_real
_atom_type_scat_dispersion_imag
_atom_type_scat_source
C C 0.0181 0.0091 'International Tables Vol C Tables 4.2.6.8 and 6.1.1.4'
H H 0.0000 0.0000 'International Tables Vol C Tables 4.2.6.8 and 6.1.1.4'
N N 0.0311 0.0180 'International Tables Vol C Tables 4.2.6.8 and 6.1.1.4'
O O 0.0492 0.0322 'International Tables Vol C Tables 4.2.6.8 and 6.1.1.4'

loop_
_geom_angle_atom_site_label_1
_geom_angle_atom_site_label_2
_geom_angle_atom_site_label_3
_geom_angle
C1 O1 C13 118.63(13)
C14 N1 C10 125.88(14)
C25 N1 C14 108.35(13)
C25 N1 C10 125.23(13)
N1 C14 C19 108.48(14)
C15 C14 N1 129.32(15)
C15 C14 C19 122.18(15)
C11 C10 N1 120.27(14)
C9 C10 N1 119.94(15)
C9 C10 C11 119.80(15)
C10 C11 H11 119.9
C12 C11 C10 120.17(15)
C12 C11 H11 119.9
C1 C6 C7 120.20(15)
C1 C6 C5 118.25(16)
C5 C6 C7 121.55(16)
N1 C25 C20 109.24(14)
C24 C25 N1 128.86(15)
C24 C25 C20 121.86(16)
C9 C8 C7 120.54(15)
C13 C8 C9 118.48(15)
C13 C8 C7 120.82(15)
C25 C20 C19 106.62(14)
C21 C20 C25 119.30(16)
C21 C20 C19 134.07(16)
C10 C9 C8 120.80(15)
C10 C9 H9 119.6
C8 C9 H9 119.6
O1 C13 C8 122.43(14)
O1 C13 C12 116.20(14)
C8 C13 C12 121.37(15)
C25 C24 H24 121.2
C23 C24 C25 117.52(17)
C23 C24 H24 121.2
O1 C1 C6 122.77(15)
O1 C1 C2 115.93(16)
C2 C1 C6 121.30(16)
C14 C15 H15 121.5
C16 C15 C14 117.04(17)
C16 C15 H15 121.5
C11 C12 C13 119.36(15)
C11 C12 H12 120.3
C13 C12 H12 120.3
O2 C7 C6 122.81(15)
O2 C7 C8 122.94(15)
C8 C7 C6 114.23(14)
C14 C19 C20 107.28(14)
C18 C19 C14 119.32(16)
C18 C19 C20 133.38(16)
C1 C2 H2 120.5
C3 C2 C1 118.98(18)
C3 C2 H2 120.5
C6 C5 H5 119.7
C4 C5 C6 120.64(17)
C4 C5 H5 119.7
C19 C18 H18 120.5
C17 C18 C19 118.98(17)
C17 C18 H18 120.5
C20 C21 H21 120.5
C22 C21 C20 119.05(17)
C22 C21 H21 120.5
C24 C23 H23 119.3
C24 C23 C22 121.36(17)
C22 C23 H23 119.3
C21 C22 C23 120.90(18)
C21 C22 H22 119.6
C23 C22 H22 119.6
C18 C17 H17 119.6
C18 C17 C16 120.82(16)
C16 C17 H17 119.6
C15 C16 C17 121.63(17)
C15 C16 H16 119.2
C17 C16 H16 119.2
C5 C4 H4 120.2
C5 C4 C3 119.65(17)
C3 C4 H4 120.2
C2 C3 C4 121.14(17)
C2 C3 H3 119.4
C4 C3 H3 119.4

loop_
_geom_bond_atom_site_label_1
_geom_bond_atom_site_label_2
_geom_bond_distance
O1 C13 1.378(2)
O1 C1 1.374(2)
O2 C7 1.228(2)
N1 C14 1.401(2)
N1 C10 1.427(2)
N1 C25 1.395(2)
C14 C15 1.388(2)
C14 C19 1.406(2)
C10 C11 1.397(2)
C10 C9 1.377(2)
C11 H11 0.9300
C11 C12 1.379(2)
C6 C1 1.394(2)
C6 C7 1.472(2)
C6 C5 1.399(2)
C25 C20 1.403(2)
C25 C24 1.389(2)
C8 C9 1.396(2)
C8 C13 1.386(2)
C8 C7 1.471(2)
C20 C19 1.448(2)
C20 C21 1.398(3)
C9 H9 0.9300
C13 C12 1.389(2)
C24 H24 0.9300
C24 C23 1.383(3)
C1 C2 1.390(2)
C15 H15 0.9300
C15 C16 1.384(3)
C12 H12 0.9300
C19 C18 1.393(2)
C2 H2 0.9300
C2 C3 1.371(3)
C5 H5 0.9300
C5 C4 1.378(3)
C18 H18 0.9300
C18 C17 1.376(3)
C21 H21 0.9300
C21 C22 1.374(3)
C23 H23 0.9300
C23 C22 1.395(3)
C22 H22 0.9300
C17 H17 0.9300
C17 C16 1.398(3)
C16 H16 0.9300
C4 H4 0.9300
C4 C3 1.389(3)
C3 H3 0.9300
